data_2018144
loop_
_publ_author_name
'Krawczyk, Monika K.'
'Lis, Tadeusz'

_publ_section_title
;
 New coordination modes in potassium edta salts:
 K~2~[H~2~edta]&#x00B7;2H~2~O, K~3~[Hedta]&#x00B7;2H~2~O and
 K~4~[edta]&#x00B7;3.92H~2~O
;
_journal_coeditor_code GD3395
_journal_issue 7
_journal_name_full 'Acta Crystallographica Section C'
_journal_page_first m266
_journal_page_last m274
_journal_paper_doi 10.1107/S010827011102244X
_journal_volume 67
_journal_year 2011
_chemical_formula_iupac '4K +, C10 H12 N2 O8 4-, 3.92H2 O'
_chemical_formula_moiety '4(K +), C10 H12 N2 O8 4-, 3.92(H2 O)'
_chemical_formula_sum 'C10 H19.741 K4 N2 O11.923'
_chemical_formula_weight 515.21
_chemical_name_common 'tetrapotassium ethylenediaminetetraacetate 3.92-hydrate'
_chemical_name_systematic
;
tetrapotassium 2,2',2'',2'''-(ethane-1,2-diyldinitrilo)tetraacetate
3.92-hydrate
;
_space_group_IT_number 15
_symmetry_cell_setting monoclinic
_symmetry_space_group_name_Hall '-C 2yc'
_symmetry_space_group_name_H-M 'C 1 2/c 1'
_atom_sites_solution_hydrogens geom
_atom_sites_solution_primary direct
_atom_sites_solution_secondary difmap
_audit_creation_method SHELXL-97
_cell_angle_alpha 90.00
_cell_angle_beta 114.27(3)
_cell_angle_gamma 90.00
_cell_formula_units_Z 16
_cell_length_a 30.033(9)
_cell_length_b 9.700(3)
_cell_length_c 31.513(9)
_cell_measurement_reflns_used 29729
_cell_measurement_temperature 90(2)
_cell_volume 8369(5)
_computing_cell_refinement 'CrysAlis RED (Oxford Diffraction, 2008)'
_computing_data_collection 'CrysAlis CCD (Oxford Diffraction, 2008)'
_computing_data_reduction 'CrysAlis RED (Oxford Diffraction, 2008)'
_computing_molecular_graphics 'XP in SHELXTL (Bruker, 1997)'
_computing_publication_material 'SHELXL97 (Sheldrick, 2008) and publCIF (Westrip, 2010)'
_computing_structure_refinement 'SHELXL97 (Sheldrick, 2008)'
_computing_structure_solution 'SHELXS97 (Sheldrick, 2008)'
_diffrn_ambient_temperature 90(2)
_diffrn_measured_fraction_theta_full 0.999
_diffrn_measured_fraction_theta_max 0.977
_diffrn_measurement_device_type 'Oxford Diffraction Xcalibur PX KM-4-CCD'
_diffrn_measurement_method '\f and \w'
_diffrn_radiation_monochromator graphite
_diffrn_radiation_source 'fine-focus sealed tube'
_diffrn_radiation_type MoK\a
_diffrn_radiation_wavelength 0.71073
_diffrn_reflns_av_R_equivalents 0.0348
_diffrn_reflns_av_sigmaI/netI 0.0455
_diffrn_reflns_limit_h_max 48
_diffrn_reflns_limit_h_min -47
_diffrn_reflns_limit_k_max 15
_diffrn_reflns_limit_k_min -12
_diffrn_reflns_limit_l_max 46
_diffrn_reflns_limit_l_min -50
_diffrn_reflns_number 64671
_diffrn_reflns_theta_full 27.00
_diffrn_reflns_theta_max 35.07
_diffrn_reflns_theta_min 2.61
_exptl_absorpt_coefficient_mu 0.909
_exptl_absorpt_correction_T_max 0.931
_exptl_absorpt_correction_T_min 0.831
_exptl_absorpt_correction_type analytical
_exptl_absorpt_process_details '(CrysAlis RED; Oxford Diffraction, 2008)'
_exptl_crystal_colour colourless
_exptl_crystal_density_diffrn 1.636
_exptl_crystal_density_method 'not measured'
_exptl_crystal_description block
_exptl_crystal_F_000 4242.2
_exptl_crystal_size_max 0.21
_exptl_crystal_size_mid 0.15
_exptl_crystal_size_min 0.10
_refine_diff_density_max 0.50
_refine_diff_density_min -0.33
_refine_ls_extinction_method none
_refine_ls_goodness_of_fit_ref 1.016
_refine_ls_hydrogen_treatment constr
_refine_ls_matrix_type full
_refine_ls_number_parameters 549
_refine_ls_number_reflns 18115
_refine_ls_number_restraints 3
_refine_ls_restrained_S_all 1.016
_refine_ls_R_factor_all 0.0455
_refine_ls_R_factor_gt 0.0268
_refine_ls_shift/su_max 0.004
_refine_ls_shift/su_mean 0.000
_refine_ls_structure_factor_coef Fsqd
_refine_ls_weighting_details 'calc w=1/[\s^2^(Fo^2^)+(0.0205P)^2^] where P=(Fo^2^+2Fc^2^)/3'
_refine_ls_weighting_scheme calc
_refine_ls_wR_factor_gt 0.0518
_refine_ls_wR_factor_ref 0.0537
_reflns_number_gt 13121
_reflns_number_total 18115
_reflns_threshold_expression I>2\s(I)
_cod_data_source_file gd3395.cif
_cod_data_source_block III
_cod_original_sg_symbol_H-M 'C 2/c'
_cod_database_code 2018144

loop_
_symmetry_equiv_pos_as_xyz
'x, y, z'
'-x, y, -z+1/2'
'x+1/2, y+1/2, z'
'-x+1/2, y+1/2, -z+1/2'
'-x, -y, -z'
'x, -y, z-1/2'
'-x+1/2, -y+1/2, -z'
'x+1/2, -y+1/2, z-1/2'

loop_
_atom_site_type_symbol
_atom_site_label
_atom_site_fract_x
_atom_site_fract_y
_atom_site_fract_z
_atom_site_U_iso_or_equiv
_atom_site_adp_type
_atom_site_calc_flag
_atom_site_refinement_flags
_atom_site_occupancy
_atom_site_symmetry_multiplicity
_atom_site_disorder_assembly
_atom_site_disorder_group
K K1 0.325416(7) 0.32720(2) 0.513644(7) 0.01090(4) Uani d . 1 1 . .
K K2 0.336461(7) 0.31143(2) 0.811023(7) 0.01318(4) Uani d . 1 1 . .
K K3 0.432897(7) 0.47625(2) 0.952110(7) 0.01352(4) Uani d . 1 1 . .
K K4 0.207494(7) 0.65498(2) 0.518244(8) 0.01452(4) Uani d . 1 1 . .
K K5 0.245709(7) 0.19666(2) 0.691611(8) 0.01520(4) Uani d . 1 1 . .
K K6 0.283592(8) -0.17065(2) 0.642237(7) 0.01367(4) Uani d . 1 1 . .
K K8 0.369299(7) 0.09504(2) 0.430265(7) 0.01313(4) Uani d . 1 1 . .
K K7 0.50603(3) 0.82119(9) 0.56904(5) 0.01472(18) Uani d P 0.947(8) 1 . .
K K71 0.5125(6) 0.8038(17) 0.5793(8) 0.028(3) Uiso d P 0.053(8) 1 . .
O O11A 0.27134(2) 0.24397(7) 0.56576(2) 0.01476(14) Uani d . 1 1 . .
O O12A 0.26410(2) 0.10075(7) 0.61857(2) 0.01443(14) Uani d . 1 1 . .
O O21A 0.35747(2) 0.05963(7) 0.51404(2) 0.01306(13) Uani d . 1 1 . .
O O22A 0.41743(3) -0.09025(7) 0.55134(3) 0.01853(15) Uani d . 1 1 . .
O O31A 0.30195(2) 0.75921(7) 0.57208(3) 0.01524(14) Uani d . 1 1 . .
O O32A 0.30518(3) 0.59163(7) 0.52508(2) 0.01516(14) Uani d . 1 1 . .
O O41A 0.48191(2) 0.55071(7) 0.54930(3) 0.01534(14) Uani d . 1 1 . .
O O42A 0.42462(3) 0.38654(7) 0.53134(3) 0.01611(14) Uani d . 1 1 . .
N N1A 0.37208(3) 0.18150(8) 0.60024(3) 0.01031(14) Uani d . 1 1 . .
N N2A 0.39066(3) 0.48783(8) 0.59501(3) 0.01042(15) Uani d . 1 1 . .
C C1A 0.39195(3) 0.27498(10) 0.64046(3) 0.01209(18) Uani d . 1 1 . .
H H1A1 0.4138 0.2218 0.6679 0.015 Uiso calc R 1 1 . .
H H1A2 0.3646 0.3104 0.6472 0.015 Uiso calc R 1 1 . .
C C2A 0.42017(3) 0.39689(10) 0.63351(3) 0.01197(17) Uani d . 1 1 . .
H H2A1 0.4337 0.4515 0.6626 0.014 Uiso calc R 1 1 . .
H H2A2 0.4480 0.3616 0.6276 0.014 Uiso calc R 1 1 . .
C C11A 0.28732(3) 0.15150(10) 0.59625(3) 0.01108(17) Uani d . 1 1 . .
C C12A 0.33734(3) 0.08717(9) 0.60690(3) 0.01149(17) Uani d . 1 1 . .
H H12A 0.3515 0.0545 0.6395 0.014 Uiso calc R 1 1 . .
H H12B 0.3328 0.0058 0.5866 0.014 Uiso calc R 1 1 . .
C C21A 0.39313(3) 0.01840(10) 0.54937(3) 0.01160(17) Uani d . 1 1 . .
C C22A 0.41104(3) 0.10296(10) 0.59446(3) 0.01346(18) Uani d . 1 1 . .
H H22A 0.4261 0.0398 0.6213 0.016 Uiso calc R 1 1 . .
H H22B 0.4366 0.1678 0.5947 0.016 Uiso calc R 1 1 . .
C C31A 0.31911(3) 0.64746(10) 0.56436(3) 0.01180(17) Uani d . 1 1 . .
C C32A 0.35803(3) 0.57615(10) 0.60696(3) 0.01298(18) Uani d . 1 1 . .
H H32A 0.3777 0.6473 0.6294 0.016 Uiso calc R 1 1 . .
H H32B 0.3416 0.5197 0.6225 0.016 Uiso calc R 1 1 . .
C C41A 0.44518(3) 0.49473(10) 0.55224(3) 0.01170(17) Uani d . 1 1 . .
C C42A 0.42297(3) 0.57182(10) 0.58119(3) 0.01244(18) Uani d . 1 1 . .
H H42A 0.4498 0.6080 0.6096 0.015 Uiso calc R 1 1 . .
H H42B 0.4043 0.6518 0.5630 0.015 Uiso calc R 1 1 . .
O O11B 0.31725(3) 0.37620(7) 0.71316(3) 0.01880(15) Uani d . 1 1 . .
O O12B 0.28479(3) 0.58161(7) 0.68393(2) 0.01703(15) Uani d . 1 1 . .
O O21B 0.34486(3) 0.58281(7) 0.83792(3) 0.01810(15) Uani d . 1 1 . .
O O22B 0.40704(3) 0.71089(8) 0.88539(3) 0.02460(18) Uani d . 1 1 . .
O O31B 0.35994(13) -0.08711(13) 0.71908(5) 0.0237(6) Uani d PD 0.793(11) 1 . .
O O32B 0.32612(7) 0.0400(3) 0.75727(7) 0.0177(4) Uani d PD 0.793(11) 1 . .
C C31B 0.36049(11) 0.0121(2) 0.74467(6) 0.0135(4) Uani d PD 0.793(11) 1 . .
O O31C 0.3447(3) -0.0805(6) 0.7226(2) 0.0212(14) Uiso d PD 0.207(11) 1 . .
O O32C 0.3213(2) 0.0700(8) 0.7639(3) 0.0146(13) Uiso d PD 0.207(11) 1 . .
C C31C 0.3498(3) 0.0241(8) 0.7484(3) 0.0090(15) Uiso d PD 0.207(11) 1 . .
O O41B 0.45066(3) 0.07456(7) 0.92229(2) 0.01589(14) Uani d . 1 1 . .
O O42B 0.42302(3) 0.27803(7) 0.88782(2) 0.01538(14) Uani d . 1 1 . .
N N1B 0.39593(3) 0.49706(8) 0.78624(3) 0.01083(15) Uani d . 1 1 . .
N N2B 0.41635(3) 0.18598(8) 0.80185(3) 0.01113(15) Uani d . 1 1 . .
C C1B 0.43060(3) 0.41780(10) 0.77379(3) 0.01328(18) Uani d . 1 1 . .
H H1B1 0.4574 0.4796 0.7752 0.016 Uiso calc R 1 1 . .
H H1B2 0.4136 0.3849 0.7413 0.016 Uiso calc R 1 1 . .
C C2B 0.45250(3) 0.29387(10) 0.80558(4) 0.01342(18) Uani d . 1 1 . .
H H2B1 0.4784 0.2530 0.7978 0.016 Uiso calc R 1 1 . .
H H2B2 0.4680 0.3263 0.8382 0.016 Uiso calc R 1 1 . .
C C11B 0.31870(3) 0.50403(10) 0.71240(3) 0.01312(18) Uani d . 1 1 . .
C C12B 0.36341(3) 0.58134(10) 0.74702(3) 0.01345(18) Uani d . 1 1 . .
H H12C 0.3824 0.6177 0.7301 0.016 Uiso calc R 1 1 . .
H H12D 0.3520 0.6611 0.7595 0.016 Uiso calc R 1 1 . .
C C21B 0.38757(4) 0.63040(10) 0.85129(3) 0.01412(19) Uani d . 1 1 . .
C C22B 0.42053(3) 0.58340(10) 0.82740(3) 0.01270(18) Uani d . 1 1 . .
H H22C 0.4338 0.6660 0.8182 0.015 Uiso calc R 1 1 . .
H H22D 0.4485 0.5314 0.8502 0.015 Uiso calc R 1 1 . .
C C32B 0.40331(4) 0.10777(11) 0.75865(4) 0.0173(2) Uani d . 1 1 . .
H H32C 0.4317 0.0504 0.7615 0.021 Uiso d R 1 1 . .
H H32D 0.3973 0.1739 0.7329 0.021 Uiso d R 1 1 . .
C C41B 0.43636(3) 0.15612(10) 0.88734(3) 0.01240(18) Uani d . 1 1 . .
C C42B 0.43528(3) 0.09380(10) 0.84225(3) 0.01318(18) Uani d . 1 1 . .
H H42C 0.4689 0.0659 0.8476 0.016 Uiso calc R 1 1 . .
H H42D 0.4149 0.0095 0.8349 0.016 Uiso calc R 1 1 . .
O O1W 0.33361(3) 0.37898(7) 0.42378(3) 0.01882(15) Uani d . 1 1 . .
H H11W 0.3029 0.3765 0.4120 0.028 Uiso d R 1 1 . .
H H12W 0.3414 0.3770 0.4010 0.028 Uiso d R 1 1 . .
O O2W 0.26245(3) -0.19725(8) 0.72921(3) 0.01893(15) Uani d . 1 1 . .
H H21W 0.2712 -0.2651 0.7178 0.028 Uiso d R 1 1 . .
H H22W 0.2839 -0.1354 0.7360 0.028 Uiso d R 1 1 . .
O O3W 0.39938(3) 0.20579(8) 0.96874(3) 0.02086(16) Uani d . 1 1 . .
H H31W 0.4172 0.1716 0.9568 0.031 Uiso d R 1 1 . .
H H32W 0.4036 0.1608 0.9929 0.031 Uiso d R 1 1 . .
O O4W 0.23142(2) 0.47149(7) 0.59016(2) 0.01698(15) Uani d . 1 1 . .
H H41W 0.2425 0.3993 0.5835 0.025 Uiso d R 1 1 . .
H H42W 0.2493 0.4941 0.6176 0.025 Uiso d R 1 1 . .
O O5W 0.46427(3) 0.17971(8) 0.50076(3) 0.01940(15) Uani d . 1 1 . .
H H51W 0.4535 0.2472 0.5105 0.029 Uiso d R 1 1 . .
H H52W 0.4882 0.1483 0.5237 0.029 Uiso d R 1 1 . .
O O6W 0.18583(3) -0.17786(8) 0.59388(3) 0.0307(2) Uani d . 1 1 . .
H H61W 0.1803 -0.0947 0.5862 0.046 Uiso d R 1 1 . .
H H62W 0.1603 -0.2211 0.5774 0.046 Uiso d R 1 1 . .
O O7W 0.31110(7) 0.0333(4) 0.33717(4) 0.0284(6) Uani d P 0.892(10) 1 . .
H H71W 0.2891 -0.0233 0.3334 0.043 Uiso d P 0.892 1 . .
H H72W 0.3188 0.0078 0.3157 0.043 Uiso d P 0.892 1 . .
O O71W 0.3206(4) -0.0231(16) 0.3416(3) 0.012(2) Uiso d P 0.108(10) 1 . .
O O8W 0.48227(10) 0.8297(3) 0.65078(11) 0.0241(9) Uani d P 0.267(2) 1 . .
H H81W 0.4566 0.8444 0.6268 0.036 Uiso d PR 0.267(2) 1 . .
H H82W 0.4692 0.8344 0.6700 0.036 Uiso d PR 0.267(2) 1 . .
O O9W 0.4517(2) 0.7920(9) 0.7236(4) 0.0444(19) Uani d P 0.282(14) 1 A 1
H H91W 0.4241 0.8223 0.7199 0.067 Uiso d PR 0.282(14) 1 A 1
H H92W 0.4737 0.8150 0.7494 0.067 Uiso d PR 0.282(14) 1 A 1
O O91W 0.44705(18) 0.8398(13) 0.7038(5) 0.053(3) Uani d P 0.298(14) 1 B 2
H H93W 0.4598 0.7957 0.7289 0.080 Uiso d PR 0.298(14) 1 B 2
H H94W 0.4174 0.8551 0.6971 0.080 Uiso d PR 0.298(14) 1 B 2

loop_
_atom_site_aniso_label
_atom_site_aniso_U_11
_atom_site_aniso_U_22
_atom_site_aniso_U_33
_atom_site_aniso_U_12
_atom_site_aniso_U_13
_atom_site_aniso_U_23
K1 0.01167(8) 0.01053(9) 0.01021(9) 0.00043(7) 0.00421(7) 0.00002(7)
K2 0.01040(8) 0.01374(9) 0.01420(10) -0.00041(7) 0.00383(7) 0.00052(8)
K3 0.01345(9) 0.01559(10) 0.01247(10) -0.00198(8) 0.00630(8) -0.00206(8)
K4 0.01353(9) 0.01424(10) 0.01457(10) -0.00235(8) 0.00454(8) 0.00157(8)
K5 0.01299(9) 0.01951(11) 0.01329(10) -0.00413(8) 0.00558(8) -0.00445(8)
K6 0.01728(9) 0.01218(9) 0.01244(10) -0.00076(8) 0.00701(8) 0.00000(8)
K8 0.01249(9) 0.01444(10) 0.01240(10) -0.00017(7) 0.00504(8) 0.00062(8)
K7 0.01196(19) 0.01283(19) 0.0206(3) -0.00144(12) 0.0079(2) -0.00307(18)
O11A 0.0140(3) 0.0158(3) 0.0152(4) 0.0025(3) 0.0067(3) 0.0046(3)
O12A 0.0142(3) 0.0157(3) 0.0166(4) -0.0002(3) 0.0096(3) 0.0016(3)
O21A 0.0133(3) 0.0134(3) 0.0118(3) 0.0000(3) 0.0045(3) -0.0012(3)
O22A 0.0198(4) 0.0144(3) 0.0220(4) 0.0059(3) 0.0092(3) 0.0004(3)
O31A 0.0172(3) 0.0116(3) 0.0187(4) 0.0019(3) 0.0091(3) -0.0016(3)
O32A 0.0167(3) 0.0133(3) 0.0132(3) 0.0026(3) 0.0038(3) -0.0010(3)
O41A 0.0120(3) 0.0183(3) 0.0184(4) -0.0016(3) 0.0090(3) 0.0006(3)
O42A 0.0166(3) 0.0161(3) 0.0180(4) -0.0029(3) 0.0095(3) -0.0042(3)
N1A 0.0092(3) 0.0117(4) 0.0113(4) -0.0009(3) 0.0055(3) -0.0013(3)
N2A 0.0096(3) 0.0120(4) 0.0109(4) 0.0010(3) 0.0054(3) 0.0017(3)
C1A 0.0129(4) 0.0146(4) 0.0088(4) 0.0000(3) 0.0045(3) 0.0006(3)
C2A 0.0101(4) 0.0145(4) 0.0099(4) -0.0010(3) 0.0027(3) -0.0003(4)
C11A 0.0113(4) 0.0107(4) 0.0114(4) -0.0014(3) 0.0049(3) -0.0031(3)
C12A 0.0117(4) 0.0105(4) 0.0135(5) 0.0011(3) 0.0064(4) 0.0020(3)
C21A 0.0108(4) 0.0113(4) 0.0154(5) -0.0011(3) 0.0081(4) 0.0012(4)
C22A 0.0095(4) 0.0189(5) 0.0118(4) 0.0030(4) 0.0042(3) 0.0003(4)
C31A 0.0104(4) 0.0117(4) 0.0149(5) -0.0016(3) 0.0068(4) 0.0001(4)
C32A 0.0124(4) 0.0154(5) 0.0121(5) 0.0011(3) 0.0060(4) -0.0016(4)
C41A 0.0104(4) 0.0144(4) 0.0099(4) 0.0017(3) 0.0039(3) 0.0025(4)
C42A 0.0124(4) 0.0120(4) 0.0144(5) -0.0018(3) 0.0070(4) -0.0006(4)
O11B 0.0178(3) 0.0138(3) 0.0193(4) -0.0033(3) 0.0021(3) -0.0006(3)
O12B 0.0157(3) 0.0170(4) 0.0132(4) -0.0014(3) 0.0007(3) 0.0017(3)
O21B 0.0164(3) 0.0167(4) 0.0249(4) -0.0004(3) 0.0122(3) -0.0020(3)
O22B 0.0200(4) 0.0307(4) 0.0172(4) 0.0070(3) 0.0017(3) -0.0113(3)
O31B 0.0328(11) 0.0153(5) 0.0195(6) -0.0069(5) 0.0072(6) -0.0069(4)
O32B 0.0168(6) 0.0187(8) 0.0161(6) -0.0041(5) 0.0053(5) 0.0011(6)
C31B 0.0167(9) 0.0138(7) 0.0083(7) -0.0019(6) 0.0035(6) 0.0023(5)
O41B 0.0189(3) 0.0143(3) 0.0117(3) 0.0023(3) 0.0035(3) 0.0020(3)
O42B 0.0200(3) 0.0123(3) 0.0128(3) 0.0029(3) 0.0058(3) -0.0008(3)
N1B 0.0102(3) 0.0123(4) 0.0087(4) 0.0002(3) 0.0026(3) -0.0008(3)
N2B 0.0122(3) 0.0111(4) 0.0097(4) -0.0020(3) 0.0042(3) -0.0016(3)
C1B 0.0137(4) 0.0137(4) 0.0141(5) -0.0022(3) 0.0074(4) -0.0017(4)
C2B 0.0102(4) 0.0139(4) 0.0167(5) -0.0010(3) 0.0060(4) -0.0021(4)
C11B 0.0129(4) 0.0163(5) 0.0100(4) -0.0023(4) 0.0046(4) 0.0001(4)
C12B 0.0144(4) 0.0121(4) 0.0110(4) -0.0022(3) 0.0023(4) 0.0010(4)
C21B 0.0149(4) 0.0143(4) 0.0116(5) 0.0055(4) 0.0039(4) 0.0023(4)
C22B 0.0097(4) 0.0151(4) 0.0112(4) -0.0006(3) 0.0021(3) -0.0021(4)
C32B 0.0239(5) 0.0168(5) 0.0132(5) -0.0040(4) 0.0095(4) -0.0046(4)
C41B 0.0102(4) 0.0131(4) 0.0116(4) -0.0004(3) 0.0022(3) -0.0013(4)
C42B 0.0144(4) 0.0116(4) 0.0126(5) 0.0011(3) 0.0046(4) -0.0008(4)
O1W 0.0135(3) 0.0247(4) 0.0178(4) 0.0005(3) 0.0060(3) 0.0007(3)
O2W 0.0143(3) 0.0243(4) 0.0184(4) -0.0016(3) 0.0070(3) -0.0008(3)
O3W 0.0241(4) 0.0219(4) 0.0202(4) 0.0044(3) 0.0127(3) 0.0056(3)
O4W 0.0165(3) 0.0186(4) 0.0135(4) 0.0035(3) 0.0038(3) -0.0010(3)
O5W 0.0185(3) 0.0229(4) 0.0149(4) 0.0045(3) 0.0049(3) -0.0033(3)
O6W 0.0175(4) 0.0175(4) 0.0493(6) -0.0017(3) 0.0057(4) 0.0015(4)
O7W 0.0246(6) 0.0450(15) 0.0164(5) -0.0150(8) 0.0092(4) -0.0047(6)
O8W 0.0213(15) 0.0220(16) 0.0272(18) 0.0008(12) 0.0080(13) -0.0015(13)
O9W 0.050(3) 0.047(3) 0.037(4) -0.012(2) 0.019(3) -0.001(3)
O91W 0.035(2) 0.069(5) 0.057(5) 0.007(2) 0.020(2) -0.011(4)

loop_
_atom_type_symbol
_atom_type_description
_atom_type_scat_dispersion_real
_atom_type_scat_dispersion_imag
_atom_type_scat_source
C C 0.0033 0.0016 'International Tables Vol C Tables 4.2.6.8 and 6.1.1.4'
H H 0.0000 0.0000 'International Tables Vol C Tables 4.2.6.8 and 6.1.1.4'
N N 0.0061 0.0033 'International Tables Vol C Tables 4.2.6.8 and 6.1.1.4'
O O 0.0106 0.0060 'International Tables Vol C Tables 4.2.6.8 and 6.1.1.4'
K K 0.2009 0.2494 'International Tables Vol C Tables 4.2.6.8 and 6.1.1.4'

loop_
_geom_angle_atom_site_label_1
_geom_angle_atom_site_label_2
_geom_angle_atom_site_label_3
_geom_angle_site_symmetry_1
_geom_angle_site_symmetry_3
_geom_angle
_geom_angle_publ_flag
O32A K1 O21A . . 171.81(2) ?
O32A K1 O42A . . 93.24(2) ?
O21A K1 O42A . . 81.66(2) ?
O32A K1 O11A . . 88.82(2) ?
O21A K1 O11A . . 90.64(2) ?
O42A K1 O11A . . 137.56(3) ?
O32A K1 N1A . . 112.94(3) ?
O21A K1 N1A . . 60.10(2) ?
O42A K1 N1A . . 81.45(4) ?
O11A K1 N1A . . 59.10(3) ?
O32A K1 N2A . . 59.13(3) ?
O21A K1 N2A . . 112.70(3) ?
O42A K1 N2A . . 57.12(3) ?
O11A K1 N2A . . 88.92(3) ?
N1A K1 N2A . . 62.89(3) ?
O32A K1 O1W . . 94.46(2) ?
O21A K1 O1W . . 89.88(2) ?
O42A K1 O1W . . 70.42(4) ?
O11A K1 O1W . . 151.67(2) ?
N1A K1 O1W . . 141.76(2) ?
N2A K1 O1W . . 116.83(3) ?
O32A K1 O11A . 7_556 97.74(2) ?
O21A K1 O11A . 7_556 90.22(2) ?
O42A K1 O11A . 7_556 140.87(3) ?
O11A K1 O11A . 7_556 80.32(3) ?
N1A K1 O11A . 7_556 126.80(3) ?
N2A K1 O11A . 7_556 154.88(2) ?
O1W K1 O11A . 7_556 71.36(3) ?
O32C K2 O2W . 4_556 79.13(15) ?
O32C K2 O21B . . 166.29(14) ?
O2W K2 O21B 4_556 . 96.79(2) ?
O32C K2 O42B . . 105.43(14) ?
O2W K2 O42B 4_556 . 150.10(3) ?
O21B K2 O42B . . 84.69(2) ?
O32C K2 N2B . . 61.83(15) ?
O2W K2 N2B 4_556 . 139.19(3) ?
O21B K2 N2B . . 118.24(3) ?
O42B K2 N2B . . 60.04(3) ?
O32C K2 N1B . . 112.20(15) ?
O2W K2 N1B 4_556 . 125.38(3) ?
O21B K2 N1B . . 59.50(3) ?
O42B K2 N1B . . 81.02(3) ?
N2B K2 N1B . . 65.74(3) ?
O32C K2 O11B . . 72.30(14) ?
O2W K2 O11B 4_556 . 79.20(4) ?
O21B K2 O11B . . 94.12(3) ?
O42B K2 O11B . . 130.61(3) ?
N2B K2 O11B . . 78.10(3) ?
N1B K2 O11B . . 57.23(3) ?
O32C K2 O71W . 6_556 50.9(2) ?
O2W K2 O71W 4_556 6_556 80.59(17) ?
O21B K2 O71W . 6_556 141.8(2) ?
O42B K2 O71W . 6_556 80.1(2) ?
N2B K2 O71W . 6_556 83.46(15) ?
N1B K2 O71W . 6_556 148.94(15) ?
O11B K2 O71W . 6_556 122.2(2) ?
O32C K2 O32B . . 3.97(15) ?
O2W K2 O32B 4_556 . 82.68(5) ?
O21B K2 O32B . . 165.08(3) ?
O42B K2 O32B . . 103.24(4) ?
N2B K2 O32B . . 57.99(5) ?
N1B K2 O32B . . 108.74(4) ?
O11B K2 O32B . . 71.09(3) ?
O71W K2 O32B 6_556 . 52.9(2) ?
O32C K2 O6W . 4_556 117.98(15) ?
O2W K2 O6W 4_556 4_556 80.49(4) ?
O21B K2 O6W . 4_556 73.69(2) ?
O42B K2 O6W . 4_556 71.24(3) ?
N2B K2 O6W . 4_556 127.04(3) ?
N1B K2 O6W . 4_556 127.22(3) ?
O11B K2 O6W . 4_556 154.83(2) ?
O71W K2 O6W 6_556 4_556 68.32(19) ?
O32B K2 O6W . 4_556 120.67(4) ?
O41A K3 O42B 2_656 . 89.47(3) ?
O41A K3 O41A 2_656 6_566 88.12(4) ?
O42B K3 O41A . 6_566 126.41(3) ?
O41A K3 O42A 2_656 6_566 107.95(3) ?
O42B K3 O42A . 6_566 159.22(2) ?
O41A K3 O42A 6_566 6_566 45.87(2) ?
O41A K3 O3W 2_656 . 130.16(2) ?
O42B K3 O3W . . 63.92(3) ?
O41A K3 O3W 6_566 . 77.68(3) ?
O42A K3 O3W 6_566 . 95.66(3) ?
O41A K3 O22B 2_656 . 75.85(3) ?
O42B K3 O22B . . 95.59(3) ?
O41A K3 O22B 6_566 . 135.08(2) ?
O42A K3 O22B 6_566 . 99.54(3) ?
O3W K3 O22B . . 143.22(3) ?
O41A K3 O1W 2_656 6_566 133.70(3) ?
O42B K3 O1W . 6_566 108.09(3) ?
O41A K3 O1W 6_566 6_566 111.67(3) ?
O42A K3 O1W 6_566 6_566 68.18(3) ?
O3W K3 O1W . 6_566 95.58(3) ?
O22B K3 O1W . 6_566 60.39(3) ?
O4W K4 O21A . 7_556 73.65(4) ?
O4W K4 O32A . 7_566 157.65(2) ?
O21A K4 O32A 7_556 7_566 123.99(3) ?
O4W K4 O31A . . 83.02(3) ?
O21A K4 O31A 7_556 . 151.43(2) ?
O32A K4 O31A 7_566 . 83.04(3) ?
O4W K4 O31A . 7_566 153.77(2) ?
O21A K4 O31A 7_556 7_566 94.99(3) ?
O32A K4 O31A 7_566 7_566 46.60(2) ?
O31A K4 O31A . 7_566 99.06(3) ?
O4W K4 O32A . . 83.57(3) ?
O21A K4 O32A 7_556 . 114.04(3) ?
O32A K4 O32A 7_566 . 98.86(2) ?
O31A K4 O32A . . 45.60(3) ?
O31A K4 O32A 7_566 . 79.66(4) ?
O4W K4 O6W . 1_565 76.97(3) ?
O21A K4 O6W 7_556 1_565 109.44(3) ?
O32A K4 O6W 7_566 1_565 83.51(3) ?
O31A K4 O6W . 1_565 80.27(3) ?
O31A K4 O6W 7_566 1_565 129.23(3) ?
O32A K4 O6W . 1_565 124.35(3) ?
O11B K5 O21B . 4_546 162.40(2) ?
O11B K5 O12A . . 90.93(3) ?
O21B K5 O12A 4_546 . 95.35(3) ?
O11B K5 O32C . . 76.95(14) ?
O21B K5 O32C 4_546 . 117.99(13) ?
O12A K5 O32C . . 99.28(19) ?
O11B K5 O2W . 4_556 83.57(3) ?
O21B K5 O2W 4_546 4_556 90.72(3) ?
O12A K5 O2W . 4_556 173.82(2) ?
O32C K5 O2W . 4_556 76.78(19) ?
O11B K5 O32B . . 79.00(4) ?
O21B K5 O32B 4_546 . 117.15(4) ?
O12A K5 O32B . . 91.45(7) ?
O32C K5 O32B . . 8.10(15) ?
O2W K5 O32B 4_556 . 84.75(8) ?
O11B K5 O7W . 7_556 78.82(4) ?
O21B K5 O7W 4_546 7_556 83.60(3) ?
O12A K5 O7W . 7_556 108.82(3) ?
O32C K5 O7W . 7_556 142.90(18) ?
O2W K5 O7W 4_556 7_556 72.94(3) ?
O32B K5 O7W . 7_556 150.01(6) ?
O31A K6 O31C 1_545 . 127.6(2) ?
O31A K6 O31B 1_545 . 116.63(9) ?
O31C K6 O31B . . 11.03(17) ?
O31A K6 O6W 1_545 . 94.33(4) ?
O31C K6 O6W . . 136.9(2) ?
O31B K6 O6W . . 147.69(9) ?
O31A K6 O12B 1_545 1_545 102.41(3) ?
O31C K6 O12B . 1_545 87.88(13) ?
O31B K6 O12B . 1_545 89.66(4) ?
O6W K6 O12B . 1_545 92.58(3) ?
O31A K6 O12A 1_545 . 96.74(3) ?
O31C K6 O12A . . 85.87(13) ?
O31B K6 O12A . . 87.89(4) ?
O6W K6 O12A . . 79.01(2) ?
O12B K6 O12A 1_545 . 159.63(2) ?
O31A K6 O2W 1_545 . 159.87(2) ?
O31C K6 O2W . . 58.6(2) ?
O31B K6 O2W . . 68.49(8) ?
O6W K6 O2W . . 85.73(4) ?
O12B K6 O2W 1_545 . 57.52(2) ?
O12A K6 O2W . . 103.01(2) ?
O7W K8 O71W . . 12.4(3) ?
O7W K8 O21A . . 133.66(3) ?
O71W K8 O21A . . 131.74(19) ?
O7W K8 O22B . 6_565 79.95(5) ?
O71W K8 O22B . 6_565 85.8(2) ?
O21A K8 O22B . 6_565 140.46(3) ?
O7W K8 O4W . 7_556 64.73(4) ?
O71W K8 O4W . 7_556 67.63(18) ?
O21A K8 O4W . 7_556 70.09(4) ?
O22B K8 O4W 6_565 7_556 128.93(3) ?
O7W K8 O5W . . 148.49(3) ?
O71W K8 O5W . . 144.7(2) ?
O21A K8 O5W . . 77.42(3) ?
O22B K8 O5W 6_565 . 74.27(3) ?
O4W K8 O5W 7_556 . 146.72(3) ?
O7W K8 O1W . . 94.31(8) ?
O71W K8 O1W . . 106.7(3) ?
O21A K8 O1W . . 89.80(2) ?
O22B K8 O1W 6_565 . 63.52(3) ?
O4W K8 O1W 7_556 . 82.83(2) ?
O5W K8 O1W . . 90.21(3) ?
O7W K8 O41B . 6 88.53(7) ?
O71W K8 O41B . 6 78.7(3) ?
O21A K8 O41B . 6 115.18(3) ?
O22B K8 O41B 6_565 6 79.61(3) ?
O4W K8 O41B 7_556 6 131.51(3) ?
O5W K8 O41B . 6 69.42(3) ?
O1W K8 O41B . 6 141.79(2) ?
O7W K8 O3W . 6 99.35(8) ?
O71W K8 O3W . 6 87.4(3) ?
O21A K8 O3W . 6 69.74(2) ?
O22B K8 O3W 6_565 6 133.87(3) ?
O4W K8 O3W 7_556 6 89.27(3) ?
O5W K8 O3W . 6 86.09(3) ?
O1W K8 O3W . 6 159.53(2) ?
O41B K8 O3W 6 6 54.33(2) ?
O22A K7 O22B 1_565 2_656 159.78(7) ?
O22A K7 O5W 1_565 5_666 118.30(7) ?
O22B K7 O5W 2_656 5_666 81.78(4) ?
O22A K7 O41A 1_565 . 96.62(3) ?
O22B K7 O41A 2_656 . 81.04(4) ?
O5W K7 O41A 5_666 . 87.51(3) ?
O22A K7 O41B 1_565 2_666 97.22(4) ?
O22B K7 O41B 2_656 2_666 89.22(4) ?
O5W K7 O41B 5_666 2_666 77.37(4) ?
O41A K7 O41B . 2_666 163.08(3) ?
O22A K7 O8W 1_565 . 65.68(7) ?
O22B K7 O8W 2_656 . 94.41(8) ?
O5W K7 O8W 5_666 . 174.99(7) ?
O41A K7 O8W . . 95.13(7) ?
O41B K7 O8W 2_666 . 99.41(6) ?
O22B K71 O41A 2_656 . 87.3(6) ?
O22B K71 O8W 2_656 . 105.3(9) ?
O41A K71 O8W . . 101.1(5) ?
O22B K71 O22A 2_656 1_565 171.2(8) ?
O41A K71 O22A . 1_565 93.9(4) ?
O8W K71 O22A . 1_565 65.9(3) ?
O22B K71 O41B 2_656 2_666 91.8(4) ?
O41A K71 O41B . 2_666 157.3(7) ?
O8W K71 O41B . 2_666 101.0(4) ?
O22A K71 O41B 1_565 2_666 90.5(6) ?
O22B K71 O5W 2_656 5_666 82.3(3) ?
O41A K71 O5W . 5_666 85.0(4) ?
O8W K71 O5W . 5_666 170.3(9) ?
O22A K71 O5W 1_565 5_666 106.5(8) ?
O41B K71 O5W 2_666 5_666 72.5(4) ?
C11A O11A K1 . . 120.81(6) ?
C11A O11A K1 . 7_556 113.79(6) ?
K1 O11A K1 . 7_556 99.68(3) ?
C11A O12A K6 . . 114.71(6) ?
C11A O12A K5 . . 132.58(6) ?
K6 O12A K5 . . 101.08(3) ?
C21A O21A K4 . 7_556 107.77(6) ?
C21A O21A K1 . . 118.21(6) ?
K4 O21A K1 7_556 . 121.10(3) ?
C21A O21A K8 . . 118.66(6) ?
K4 O21A K8 7_556 . 95.11(3) ?
K1 O21A K8 . . 93.38(2) ?
C21A O22A K7 . 1_545 142.53(6) ?
C21A O22A K71 . 1_545 143.9(2) ?
C31A O31A K6 . 1_565 129.61(6) ?
C31A O31A K4 . . 88.04(6) ?
K6 O31A K4 1_565 . 95.36(3) ?
C31A O31A K4 . 7_566 86.55(6) ?
K6 O31A K4 1_565 7_566 143.69(3) ?
K4 O31A K4 . 7_566 80.94(3) ?
C31A O32A K1 . . 122.73(6) ?
C31A O32A K4 . 7_566 91.49(6) ?
K1 O32A K4 . 7_566 140.74(3) ?
C31A O32A K4 . . 84.22(6) ?
K1 O32A K4 . . 117.77(3) ?
K4 O32A K4 7_566 . 81.14(2) ?
C41A O41A K71 . . 123.7(2) ?
C41A O41A K3 . 2_656 138.83(6) ?
K71 O41A K3 . 2_656 93.5(3) ?
C41A O41A K7 . . 123.64(6) ?
K3 O41A K7 2_656 . 95.59(3) ?
C41A O41A K3 . 6_565 87.60(6) ?
K71 O41A K3 . 6_565 115.1(5) ?
K3 O41A K3 2_656 6_565 91.88(4) ?
K7 O41A K3 . 6_565 108.01(4) ?
C41A O42A K1 . . 121.24(6) ?
C41A O42A K3 . 6_565 82.64(6) ?
K1 O42A K3 . 6_565 111.87(4) ?
C12A N1A C22A . . 110.12(8) ?
C12A N1A C1A . . 108.77(7) ?
C22A N1A C1A . . 111.41(8) ?
C12A N1A K1 . . 110.16(6) ?
C22A N1A K1 . . 103.87(6) ?
C1A N1A K1 . . 112.45(6) ?
C32A N2A C42A . . 110.29(8) ?
C32A N2A C2A . . 112.36(8) ?
C42A N2A C2A . . 109.37(8) ?
C32A N2A K1 . . 104.90(6) ?
C42A N2A K1 . . 108.66(6) ?
C2A N2A K1 . . 111.14(6) ?
N1A C1A C2A . . 114.04(8) ?
N2A C2A C1A . . 113.78(8) ?
O11A C11A O12A . . 125.03(9) ?
O11A C11A C12A . . 119.36(8) ?
O12A C11A C12A . . 115.55(8) ?
N1A C12A C11A . . 113.96(8) ?
O21A C21A O22A . . 125.00(9) ?
O21A C21A C22A . . 119.94(8) ?
O22A C21A C22A . . 115.04(9) ?
N1A C22A C21A . . 113.48(8) ?
O32A C31A O31A . . 124.20(9) ?
O32A C31A C32A . . 119.56(9) ?
O31A C31A C32A . . 116.20(9) ?
N2A C32A C31A . . 112.87(8) ?
O42A C41A O41A . . 125.04(9) ?
O42A C41A C42A . . 118.69(8) ?
O41A C41A C42A . . 116.15(9) ?
N2A C42A C41A . . 114.24(8) ?
C11B O11B K5 . . 133.49(6) ?
C11B O11B K2 . . 103.80(6) ?
K5 O11B K2 . . 85.25(3) ?
C11B O12B K6 . 1_565 134.39(6) ?
C21B O21B K5 . 4_556 134.58(6) ?
C21B O21B K2 . . 113.94(6) ?
K5 O21B K2 4_556 . 109.36(3) ?
C21B O22B K71 . 2_656 131.2(5) ?
C21B O22B K7 . 2_656 136.43(7) ?
C21B O22B K8 . 6_566 133.73(7) ?
K71 O22B K8 2_656 6_566 93.0(4) ?
K7 O22B K8 2_656 6_566 88.19(4) ?
C21B O22B K3 . . 91.34(7) ?
K71 O22B K3 2_656 . 92.3(3) ?
K7 O22B K3 2_656 . 90.75(4) ?
K8 O22B K3 6_566 . 101.29(3) ?
O31C O31B C31B . . 63.0(7) ?
O31C O31B C31C . . 51.1(7) ?
O31C O31B K6 . . 74.1(7) ?
C31B O31B K6 . . 126.39(14) ?
C31C O31B K6 . . 116.7(3) ?
C31C O32B K5 . . 114.4(5) ?
C31B O32B K5 . . 115.72(12) ?
C31C O32B K2 . . 114.4(5) ?
C31B O32B K2 . . 116.16(11) ?
K5 O32B K2 . . 79.02(8) ?
O31C C31B O32B . . 100.1(4) ?
O31B C31B O32B . . 124.40(17) ?
O31C C31B C32B . . 140.8(4) ?
O31B C31B C32B . . 116.64(17) ?
O32B C31B C32B . . 118.86(14) ?
O31C C31B O32C . . 108.9(4) ?
O31B C31B O32C . . 133.2(3) ?
C32B C31B O32C . . 110.0(2) ?
O31B O31C C31B . . 92.7(8) ?
O31B O31C C31C . . 110.5(9) ?
O31B O31C K6 . . 94.9(8) ?
C31B O31C K6 . . 146.0(4) ?
C31C O31C K6 . . 138.2(5) ?
C31C O32C K2 . . 122.8(5) ?
C31B O32C K2 . . 121.1(3) ?
C31C O32C K5 . . 107.7(5) ?
C31B O32C K5 . . 108.7(3) ?
K2 O32C K5 . . 87.9(2) ?
O32B C31C O31C . . 116.3(7) ?
O32C C31C O31C . . 128.5(6) ?
O32B C31C O31B . . 134.7(7) ?
O32C C31C O31B . . 146.9(7) ?
O32B C31C C32B . . 132.7(6) ?
O32C C31C C32B . . 120.5(6) ?
O31C C31C C32B . . 110.9(5) ?
O31B C31C C32B . . 92.6(4) ?
C41B O41B K7 . 2_646 128.19(7) ?
C41B O41B K71 . 2_646 123.3(4) ?
C41B O41B K8 . 6_556 114.16(6) ?
K7 O41B K8 2_646 6_556 82.60(3) ?
K71 O41B K8 2_646 6_556 80.5(3) ?
C41B O42B K3 . . 137.74(7) ?
C41B O42B K2 . . 107.02(6) ?
K3 O42B K2 . . 110.30(3) ?
C22B N1B C12B . . 110.24(8) ?
C22B N1B C1B . . 112.37(8) ?
C12B N1B C1B . . 111.42(8) ?
C22B N1B K2 . . 105.22(6) ?
C12B N1B K2 . . 107.82(6) ?
C1B N1B K2 . . 109.48(6) ?
C32B N2B C42B . . 110.58(8) ?
C32B N2B C2B . . 110.38(8) ?
C42B N2B C2B . . 110.67(8) ?
C32B N2B K2 . . 113.99(6) ?
C42B N2B K2 . . 102.57(6) ?
C2B N2B K2 . . 108.40(6) ?
N1B C1B C2B . . 113.38(8) ?
N2B C2B C1B . . 113.61(8) ?
O11B C11B O12B . . 124.98(9) ?
O11B C11B C12B . . 120.15(9) ?
O12B C11B C12B . . 114.87(9) ?
N1B C12B C11B . . 114.30(8) ?
O22B C21B O21B . . 124.26(10) ?
O22B C21B C22B . . 115.75(9) ?
O21B C21B C22B . . 119.89(9) ?
N1B C22B C21B . . 114.30(8) ?
N2B C32B C31B . . 117.63(14) ?
N2B C32B C31C . . 107.1(3) ?
O42B C41B O41B . . 124.79(9) ?
O42B C41B C42B . . 119.96(9) ?
O41B C41B C42B . . 115.24(8) ?
N2B C42B C41B . . 114.69(8) ?
K8 O1W K1 . . 86.91(2) ?
K8 O1W K3 . 6_565 97.21(3) ?
K1 O1W K3 . 6_565 104.45(4) ?
H11W O1W H12W . . 105.1 ?
K2 O2W K5 4_546 4_546 87.00(4) ?
K2 O2W K6 4_546 . 99.73(4) ?
K5 O2W K6 4_546 . 162.29(3) ?
H21W O2W H22W . . 109.1 ?
K3 O3W K8 . 6_556 145.68(3) ?
H31W O3W H32W . . 108.5 ?
K4 O4W K8 . 7_556 93.79(3) ?
H41W O4W H42W . . 108.9 ?
K7 O5W K8 5_666 . 85.73(4) ?
K71 O5W K8 5_666 . 82.0(3) ?
H51W O5W H52W . . 106.7 ?
K6 O6W K4 . 1_545 85.74(3) ?
K6 O6W K2 . 4_546 93.86(4) ?
K4 O6W K2 1_545 4_546 147.32(3) ?
H61W O6W H62W . . 106.2 ?
O71W O7W K8 . . 85.5(8) ?
O71W O7W K5 . 7_556 174.5(9) ?
K8 O7W K5 . 7_556 99.22(9) ?
H71W O7W H72W . . 99.1 ?
O7W O71W K8 . . 82.1(9) ?
O7W O71W K2 . 6 150.8(10) ?
K8 O71W K2 . 6 127.0(5) ?
H71W O71W H72W . . 94.8 ?
H81W O8W H82W . . 96.4 ?
H91W O9W H92W . . 112.2 ?
H93W O91W H94W . . 110.8 ?

loop_
_geom_bond_atom_site_label_1
_geom_bond_atom_site_label_2
_geom_bond_site_symmetry_2
_geom_bond_distance
_geom_bond_publ_flag
K1 O32A . 2.6942(10) ?
K1 O21A . 2.7664(10) ?
K1 O42A . 2.8555(11) ?
K1 O11A . 2.8597(10) ?
K1 N1A . 2.8748(12) ?
K1 N2A . 2.9515(13) ?
K1 O1W . 2.9840(11) ?
K1 O11A 7_556 3.0339(15) ?
K1 K8 . 4.0693(9) ?
K2 O32C . 2.709(9) ?
K2 O2W 4_556 2.7098(13) ?
K2 O21B . 2.7452(11) ?
K2 O42B . 2.7474(14) ?
K2 N2B . 2.8092(10) ?
K2 N1B . 2.8616(10) ?
K2 O11B . 2.9625(12) ?
K2 O71W 6_556 3.057(15) ?
K2 O32B . 3.076(4) ?
K2 O6W 4_556 3.3299(13) ?
K3 O41A 2_656 2.6766(10) ?
K3 O42B . 2.7194(9) ?
K3 O41A 6_566 2.8124(13) ?
K3 O42A 6_566 2.9286(10) ?
K3 O3W . 2.9332(11) ?
K3 O22B . 2.9769(11) ?
K3 O1W 6_566 3.0778(12) ?
K3 K71 2_656 3.886(15) ?
K3 K3 5_667 3.9455(18) ?
K3 K7 2_656 4.0012(12) ?
K4 O4W . 2.7353(10) ?
K4 O21A 7_556 2.7465(10) ?
K4 O32A 7_566 2.7610(10) ?
K4 O31A . 2.8269(13) ?
K4 O31A 7_566 2.8655(11) ?
K4 O32A . 2.9176(11) ?
K4 O6W 1_565 3.1637(12) ?
K4 K4 7_566 3.6949(9) ?
K4 K6 1_565 4.0013(14) ?
K5 O11B . 2.6290(10) ?
K5 O21B 4_546 2.7210(11) ?
K5 O12A . 2.7412(10) ?
K5 O32C . 2.757(7) ?
K5 O2W 4_556 2.8014(10) ?
K5 O32B . 2.883(2) ?
K5 O7W 7_556 3.053(4) ?
K5 K6 . 4.2267(10) ?
K5 K8 7_556 4.4563(17) ?
K5 K2 4_546 4.4600(11) ?
K6 O31A 1_545 2.5802(10) ?
K6 O31C . 2.592(6) ?
K6 O31B . 2.686(2) ?
K6 O6W . 2.6962(14) ?
K6 O12B 1_545 2.7320(10) ?
K6 O12A . 2.7332(11) ?
K6 O2W . 3.0679(11) ?
K6 K4 1_545 4.0013(14) ?
K8 O7W . 2.7937(15) ?
K8 O71W . 2.812(8) ?
K8 O21A . 2.8258(11) ?
K8 O22B 6_565 2.8541(10) ?
K8 O4W 7_556 2.8949(12) ?
K8 O5W . 2.9217(14) ?
K8 O1W . 2.9320(11) ?
K8 O41B 6 3.0405(10) ?
K8 O3W 6 3.1465(12) ?
K8 K71 5_666 3.812(11) ?
K8 K7 5_666 3.8228(12) ?
K7 O22A 1_565 2.6283(13) ?
K7 O22B 2_656 2.6348(17) ?
K7 O5W 5_666 2.6922(15) ?
K7 O41A . 2.7248(12) ?
K7 O41B 2_666 2.7414(12) ?
K7 O8W . 2.943(3) ?
K7 K8 5_666 3.8228(12) ?
K7 K3 2_656 4.0012(12) ?
K7 K3 6_565 4.4803(15) ?
K71 O22B 2_656 2.38(2) ?
K71 O41A . 2.656(12) ?
K71 O8W . 2.764(14) ?
K71 O22A 1_565 2.814(19) ?
K71 O41B 2_666 2.858(14) ?
K71 O5W 5_666 2.886(16) ?
K71 K8 5_666 3.812(11) ?
K71 K3 2_656 3.886(14) ?
O11A C11A . 1.2566(12) ?
O11A K1 7_556 3.0339(15) ?
O12A C11A . 1.2752(11) ?
O21A C21A . 1.2516(12) ?
O21A K4 7_556 2.7465(10) ?
O22A C21A . 1.2689(12) ?
O22A K7 1_545 2.6283(13) ?
O22A K71 1_545 2.814(19) ?
O31A C31A . 1.2660(12) ?
O31A K6 1_565 2.5802(10) ?
O31A K4 7_566 2.8655(11) ?
O32A C31A . 1.2548(12) ?
O32A K4 7_566 2.7610(10) ?
O41A C41A . 1.2665(11) ?
O41A K3 2_656 2.6766(10) ?
O41A K3 6_565 2.8124(13) ?
O42A C41A . 1.2579(12) ?
O42A K3 6_565 2.9286(10) ?
N1A C12A . 1.4662(12) ?
N1A C22A . 1.4688(12) ?
N1A C1A . 1.4707(13) ?
N2A C32A . 1.4625(12) ?
N2A C42A . 1.4637(12) ?
N2A C2A . 1.4668(13) ?
C1A C2A . 1.5225(13) ?
C1A H1A1 . 0.9900 ?
C2A H2A1 . 0.9900 ?
C11A C12A . 1.5313(13) ?
C12A H12A . 0.9900 ?
C21A C22A . 1.5339(14) ?
C22A H22A . 0.9900 ?
C31A C32A . 1.5353(15) ?
C32A H32A . 0.9900 ?
C41A C42A . 1.5285(14) ?
C42A H42A . 0.9900 ?
O11B C11B . 1.2413(12) ?
O12B C11B . 1.2874(12) ?
O12B K6 1_565 2.7320(10) ?
O21B C21B . 1.2615(12) ?
O21B K5 4_556 2.7210(11) ?
O22B C21B . 1.2607(13) ?
O22B K71 2_656 2.38(2) ?
O22B K7 2_656 2.6348(18) ?
O22B K8 6_566 2.8541(10) ?
O31B O31C . 0.516(7) ?
O31B C31B . 1.251(2) ?
O31B C31C . 1.530(7) ?
O32B C31C . 0.879(8) ?
O32B C31B . 1.278(2) ?
C31B O31C . 1.116(6) ?
C31B C32B . 1.498(2) ?
C31B O32C . 1.630(6) ?
O31C C31C . 1.271(8) ?
O32C C31C . 1.232(7) ?
O41B C41B . 1.2784(12) ?
O41B K7 2_646 2.7414(11) ?
O41B K71 2_646 2.858(14) ?
O41B K8 6_556 3.0405(10) ?
O42B C41B . 1.2507(12) ?
N1B C22B . 1.4634(13) ?
N1B C12B . 1.4688(13) ?
N1B C1B . 1.4714(12) ?
N2B C32B . 1.4642(13) ?
N2B C42B . 1.4658(13) ?
N2B C2B . 1.4773(12) ?
C1B C2B . 1.5295(14) ?
C1B H1B1 . 0.9900 ?
C11B C12B . 1.5333(14) ?
C12B H12C . 0.9900 ?
C21B C22B . 1.5386(14) ?
C22B H22C . 0.9900 ?
C32B H32C . 0.9900 ?
C41B C42B . 1.5324(14) ?
C42B H42C . 0.9900 ?
O1W K3 6_565 3.0778(12) ?
O1W H11W . 0.8413 ?
O1W H12W . 0.8419 ?
O2W K2 4_546 2.7098(13) ?
O2W K5 4_546 2.8014(10) ?
O2W H21W . 0.8410 ?
O2W H22W . 0.8419 ?
O3W K8 6_556 3.1465(12) ?
O3W H31W . 0.8408 ?
O3W H32W . 0.8420 ?
O4W K8 7_556 2.8949(12) ?
O4W H41W . 0.8378 ?
O4W H42W . 0.8389 ?
O5W K7 5_666 2.6922(15) ?
O5W K71 5_666 2.886(16) ?
O5W H51W . 0.8425 ?
O5W H52W . 0.8398 ?
O6W K4 1_545 3.1637(12) ?
O6W K2 4_546 3.3299(13) ?
O6W H61W . 0.8395 ?
O6W H62W . 0.8404 ?
O7W O71W . 0.607(13) ?
O7W K5 7_556 3.053(4) ?
O7W H71W . 0.8297 ?
O7W H72W . 0.8373 ?
O71W K2 6 3.057(15) ?
O71W H71W . 0.8741 ?
O71W H72W . 0.8482 ?
O8W H81W . 0.8406 ?
O8W H82W . 0.8483 ?
O9W H91W . 0.8403 ?
O9W H92W . 0.8401 ?
O91W H93W . 0.8402 ?
O91W H94W . 0.8403 ?

loop_
_geom_hbond_atom_site_label_D
_geom_hbond_atom_site_label_H
_geom_hbond_atom_site_label_A
_geom_hbond_site_symmetry_A
_geom_hbond_distance_DH
_geom_hbond_distance_HA
_geom_hbond_distance_DA
_geom_hbond_angle_DHA
O1W H11W O12A 7_556 0.84 1.85 2.6855(14) 170.3
O1W H12W O21B 6_565 0.84 2.07 2.8854(13) 162.9
O1W H12W O22B 6_565 0.84 2.38 3.0465(14) 136.9
O2W H21W O12B 1_545 0.84 1.97 2.8061(12) 173.0
O2W H22W O32B . 0.84 2.06 2.889(2) 167.3
O2W H22W O31C . 0.84 2.11 2.803(10) 139.9
O2W H22W O32C . 0.84 2.28 3.073(7) 157.9
O2W H22W O31B . 0.84 2.59 3.253(4) 136.3
O3W H31W O41B . 0.84 1.99 2.8261(12) 171.4
O3W H31W O42B . 0.84 2.47 2.9975(13) 121.2
O3W H32W O22A 6_556 0.84 1.84 2.6769(13) 170.0
O4W H41W O11A . 0.84 1.93 2.7673(11) 174.6
O4W H42W O12B . 0.84 2.10 2.9237(14) 169.1
O5W H51W O42A . 0.84 1.86 2.7045(11) 174.6
O5W H52W O41B 2_656 0.84 2.05 2.8905(15) 176.4
O6W H61W O1W 7_556 0.84 2.13 2.9645(14) 171.8
O6W H62W O3W 4_546 0.84 1.92 2.7506(15) 169.5
O7W H71W O12B 7_556 0.83 2.13 2.8991(15) 153.7
O7W H72W O32C 6 0.84 1.83 2.647(7) 165.9
O7W H72W O32B 6 0.84 2.00 2.825(3) 170.1
O71W H71W O12B 7_556 0.87 2.13 2.984(9) 164.6
O71W H72W O32C 6 0.85 1.83 2.496(11) 134.6
O71W H72W O32B 6 0.85 2.00 2.733(9) 144.6
O8W H82W O9W . 0.85 2.01 2.824(11) 161.6
O8W H81W O22A 1_565 0.84 2.27 3.033(3) 151.5
O9W H91W O31B 1_565 0.84 2.11 2.944(7) 172.2
O9W H92W O9W 2_656 0.84 2.06 2.686(16) 131.2
O9W H92W O91W 2_656 0.84 2.24 2.996(15) 149.9
O91W H94W O31B 1_565 0.84 2.18 2.936(7) 149.4
O91W H93W O9W 2_656 0.84 2.46 2.996(15) 122.9
C12A H12B O31A 1_545 0.99 2.54 3.3905(15) 144.2
C22A H22A O8W 1_545 0.99 2.56 3.410(3) 143.5
C42A H42A O8W . 0.99 2.49 3.321(3) 140.8
C42A H42B O22A 1_565 0.99 2.58 3.3954(15) 139.3
C2B H2B2 O42B . 0.99 2.49 3.0675(15) 116.6

loop_
_geom_torsion_atom_site_label_1
_geom_torsion_atom_site_label_2
_geom_torsion_atom_site_label_3
_geom_torsion_atom_site_label_4
_geom_torsion_site_symmetry_1
_geom_torsion_site_symmetry_2
_geom_torsion_site_symmetry_3
_geom_torsion_site_symmetry_4
_geom_torsion
_geom_torsion_publ_flag
C12A N1A C1A C2A . . . . -167.85(8) ?
C22A N1A C1A C2A . . . . 70.58(10) ?
C32A N2A C2A C1A . . . . 75.84(10) ?
C42A N2A C2A C1A . . . . -161.34(8) ?
N1A C1A C2A N2A . . . . 61.45(11) ?
C22A N1A C12A C11A . . . . -159.60(8) ?
C1A N1A C12A C11A . . . . 78.05(10) ?
O11A C11A C12A N1A . . . . 30.89(12) ?
O12A C11A C12A N1A . . . . -151.88(8) ?
C12A N1A C22A C21A . . . . 66.94(10) ?
C1A N1A C22A C21A . . . . -172.28(8) ?
O21A C21A C22A N1A . . . . 30.00(12) ?
O22A C21A C22A N1A . . . . -151.11(8) ?
C42A N2A C32A C31A . . . . 70.67(10) ?
C2A N2A C32A C31A . . . . -167.02(8) ?
O32A C31A C32A N2A . . . . 27.39(12) ?
O31A C31A C32A N2A . . . . -154.80(8) ?
C32A N2A C42A C41A . . . . -159.43(8) ?
C2A N2A C42A C41A . . . . 76.53(10) ?
O42A C41A C42A N2A . . . . 20.68(12) ?
O41A C41A C42A N2A . . . . -163.13(8) ?
C31C O31B C31B O31C . . . . 2.5(18) ?
O31C O31B C31B O32B . . . . 1.6(8) ?
C31C O31B C31B O32B . . . . 4.1(16) ?
O31C O31B C31B C32B . . . . -174.5(8) ?
C31C O31B C31B C32B . . . . -172.1(18) ?
O31C O31B C31B O32C . . . . -0.3(9) ?
C31C O31B C31B O32C . . . . 2.1(16) ?
C31C O32B C31B O31C . . . . -136(15) ?
C31C O32B C31B O31B . . . . -137(15) ?
C31C O32B C31B C32B . . . . 40(14) ?
C31C O32B C31B O32C . . . . 34(15) ?
C31C O31B O31C C31B . . . . -0.7(5) ?
C31B O31B O31C C31C . . . . 0.7(5) ?
O32B C31B O31C O31B . . . . -178.6(7) ?
C32B C31B O31C O31B . . . . 7.7(11) ?
O32C C31B O31C O31B . . . . 179.8(7) ?
O31B C31B O31C C31C . . . . -178.0(15) ?
O32B C31B O31C C31C . . . . 3.4(13) ?
C32B C31B O31C C31C . . . . -170.3(16) ?
O32C C31B O31C C31C . . . . 1.8(13) ?
O31C C31B O32C C31C . . . . -18(13) ?
O31B C31B O32C C31C . . . . -17(13) ?
O32B C31B O32C C31C . . . . -28(13) ?
C32B C31B O32C C31C . . . . 157(14) ?
C31B O32B C31C O32C . . . . -147(14) ?
C31B O32B C31C O31C . . . . 42(14) ?
C31B O32B C31C O31B . . . . 41(14) ?
C31B O32B C31C C32B . . . . -138(15) ?
C31B O32C C31C O32B . . . . 150(14) ?
C31B O32C C31C O31C . . . . 161(14) ?
C31B O32C C31C O31B . . . . 161(15) ?
C31B O32C C31C C32B . . . . -22(13) ?
O31B O31C C31C O32B . . . . -176.7(10) ?
C31B O31C C31C O32B . . . . -175(2) ?
O31B O31C C31C O32C . . . . -179.3(10) ?
C31B O31C C31C O32C . . . . -177(2) ?
C31B O31C C31C O31B . . . . 2.1(16) ?
O31B O31C C31C C32B . . . . 3.6(11) ?
C31B O31C C31C C32B . . . . 5.8(9) ?
O31C O31B C31C O32B . . . . 4.1(12) ?
C31B O31B C31C O32B . . . . -173(3) ?
O31C O31B C31C O32C . . . . 1.0(14) ?
C31B O31B C31C O32C . . . . -176(3) ?
C31B O31B C31C O31C . . . . -177(2) ?
O31C O31B C31C C32B . . . . -176.6(10) ?
C31B O31B C31C C32B . . . . 6.2(14) ?
C22B N1B C12B C11B . . . . -150.39(8) ?
C1B N1B C12B C11B . . . . 84.13(10) ?
O11B C11B C12B N1B . . . . -14.70(13) ?
O12B C11B C12B N1B . . . . 165.53(8) ?
C12B N1B C22B C21B . . . . 74.08(10) ?
C1B N1B C22B C21B . . . . -160.98(8) ?
O22B C21B C22B N1B . . . . -176.39(9) ?
O21B C21B C22B N1B . . . . 7.18(13) ?
C42B N2B C32B C31B . . . . 68.35(15) ?
N1B C1B C2B N2B . . . . 65.79(11) ?
C2B N2B C32B C31B . . . . -168.85(13) ?
C42B N2B C32B C31C . . . . 75.1(3) ?
C2B N2B C32B C31C . . . . -162.1(3) ?
O31C C31B C32B N2B . . . . -158.5(5) ?
O31B C31B C32B N2B . . . . -154.94(13) ?
O32B C31B C32B N2B . . . . 28.7(2) ?
O32C C31B C32B N2B . . . . 29.5(3) ?
O31C C31B C32B C31C . . . . 169.5(17) ?
O31B C31B C32B C31C . . . . 173.1(15) ?
O32B C31B C32B C31C . . . . -3.3(14) ?
O32C C31B C32B C31C . . . . -2.4(14) ?
O32B C31C C32B N2B . . . . 23.6(10) ?
O32C C31C C32B N2B . . . . 25.9(7) ?
O31C C31C C32B N2B . . . . -156.8(5) ?
O31B C31C C32B N2B . . . . -155.7(2) ?
O32B C31C C32B C31B . . . . 174(2) ?
O32C C31C C32B C31B . . . . 176(2) ?
O31C C31C C32B C31B . . . . -6.2(10) ?
O31B C31C C32B C31B . . . . -5.0(11) ?
C32B N2B C42B C41B . . . . -163.45(8) ?
C2B N2B C42B C41B . . . . 73.92(10) ?
O42B C41B C42B N2B . . . . -1.98(13) ?
O41B C41B C42B N2B . . . . 176.88(8) ?
